data_4517243
loop_
_publ_author_name
'Ma, Fulong'
'Zhao, Guimin'
'Zheng, Yu'
'He, Fangru'
'Hasrat, Kamran'
'Qi, Zhengjian'

_publ_section_title
;
 Molecular engineering of thermally activated delayed fluorescence
 emitters with aggregation-induced emission via introducing intramolecular
 hydrogen-bonding interactions for efficient solution-processed non-doped
 OLEDs.
;
_journal_name_full 'ACS applied materials &amp; interfaces'
_journal_paper_doi 10.1021/acsami.9b17545
_journal_year 2019
_chemical_formula_sum 'C44 H39 N3 O2'
_chemical_formula_weight 641.780
_space_group_IT_number 56
_space_group_name_Hall '-P 2ab 2ac'
_space_group_name_H-M_alt 'P c c n'
_symmetry_Int_Tables_number 56
_symmetry_space_group_name_Hall '-P 2ab 2ac'
_symmetry_space_group_name_H-M 'P c c n'
_audit_creation_date 2019-07-04
_audit_creation_method SHELXL-2018/3
_audit_update_record 2019-07-04
_cell_angle_alpha 90.000
_cell_angle_beta 90.000
_cell_angle_gamma 90.000
_cell_formula_units_Z 8
_cell_length_a 14.5643(5)
_cell_length_b 21.1248(9)
_cell_length_c 22.2011(7)
_cell_volume 6830.6(4)
_refine_ls_R_factor_all 0.075
_cod_data_source_file am9b17545_si_003.cif
_cod_data_source_block 20190619ZH_ZNZ_
_cod_original_sg_symbol_Hall -P_2ab_2ac
_cod_database_code 4517243

loop_
_symmetry_equiv_pos_site_id
_symmetry_equiv_pos_as_xyz
1 x,y,z
2 1/2-x,1/2-y,z
3 1/2+x,-y,1/2-z
4 -x,1/2+y,1/2-z
5 -x,-y,-z
6 1/2+x,1/2+y,-z
7 1/2-x,y,1/2+z
8 x,1/2-y,1/2+z

loop_
_atom_site_aniso_label
_atom_site_aniso_U_11
_atom_site_aniso_U_22
_atom_site_aniso_U_33
_atom_site_aniso_U_12
_atom_site_aniso_U_13
_atom_site_aniso_U_23
C1 0.106(3) 0.072(2) 0.084(2) 0.039(2) -0.049(2) -0.044(2)
C2 0.080(2) 0.0379(16) 0.0699(19) 0.0067(15) 0.0097(17) -0.0017(14)
C3 0.0593(19) 0.0561(19) 0.076(2) -0.0028(15) 0.0223(16) -0.0200(16)
C4 0.0388(13) 0.0343(13) 0.0380(12) 0.0039(10) -0.0023(10) -0.0068(10)
C5 0.0316(12) 0.0320(12) 0.0307(11) -0.0003(9) -0.0003(9) 0.0009(9)
C6 0.0304(12) 0.0314(12) 0.0325(11) 0.0033(9) -0.0018(9) 0.0019(9)
C7 0.0315(12) 0.0298(12) 0.0283(10) 0.0015(9) -0.0014(9) 0.0021(9)
C8 0.0322(11) 0.0290(11) 0.029(1) -0.0007(9) -0.0010(9) 0.0016(9)
C9 0.0338(12) 0.0309(12) 0.0338(11) 0.0022(9) -0.0007(9) 0.0014(9)
C10 0.0359(12) 0.0350(13) 0.0324(11) -0.0047(10) -0.0032(10) 0.0014(9)
C11 0.0467(14) 0.0330(13) 0.0359(12) -0.0041(11) -0.0073(11) -0.0044(10)
C12 0.0459(14) 0.0296(12) 0.0431(13) 0.004(1) -0.0048(11) -0.0055(10)
C13 0.0333(12) 0.0277(12) 0.0345(12) -0.0008(9) -0.0043(9) 0.0026(9)
C14 0.0334(12) 0.0263(11) 0.0319(11) 0.0005(9) -0.0007(9) 0.0008(9)
C15 0.0347(12) 0.0338(12) 0.0366(12) 0.003(1) -0.0086(10) 0.001(1)
C16 0.0368(13) 0.0371(13) 0.0317(11) -0.0001(10) -0.0066(10) -0.0011(10)
C17 0.0420(14) 0.0497(15) 0.0340(12) -0.0002(12) -0.0088(10) -0.0017(11)
C18 0.085(2) 0.068(2) 0.074(2) -0.0031(19) -0.0378(19) 0.0197(17)
C19 0.0444(17) 0.130(3) 0.0530(18) 0.0087(19) -0.0125(14) -0.0077(19)
C20 0.075(2) 0.096(3) 0.0528(18) 0.017(2) -0.0274(16) -0.0179(18)
C21 0.03700 0.02500 0.03500 0.00200 -0.00100 0.00400
C22 0.04200 0.02000 0.03700 0.00100 -0.00600 -0.00400
C23 0.0460(14) 0.0304(12) 0.0452(13) -0.0002(11) -0.0068(11) -0.0012(10)
C24 0.0393(13) 0.0269(12) 0.0365(12) 0.0003(10) -0.0014(10) 0.0022(9)
C25 0.0416(13) 0.0279(12) 0.0430(13) 0.0007(10) -0.0051(11) 0.002(1)
C26 0.0334(13) 0.0293(12) 0.0496(14) -0.0006(10) -0.0011(11) 0.0033(10)
C27 0.0312(12) 0.0285(12) 0.0427(13) 0.0013(9) -0.0049(10) 0.0021(10)
C28 0.0374(13) 0.0291(12) 0.0494(14) 0.0035(10) 0.0003(11) 0.0001(10)
C29 0.0373(13) 0.0334(13) 0.0543(15) -0.002(1) 0.0030(11) 0.0052(11)
C30 0.0418(14) 0.0259(12) 0.0529(15) -0.0011(10) -0.0104(12) 0.002(1)
C31 0.0443(14) 0.0298(13) 0.0595(16) 0.0058(11) -0.0001(12) -0.0066(11)
C32 0.0354(13) 0.0341(13) 0.0558(15) 0.0027(10) 0.0047(11) -0.0001(11)
C33 0.0404(14) 0.0340(13) 0.0481(14) 0.0076(11) -0.0014(11) 0.0019(11)
C34 0.0399(14) 0.0514(16) 0.0535(15) 0.0012(12) -0.0019(12) 0.0022(13)
C35 0.0452(16) 0.077(2) 0.0510(16) 0.0072(15) -0.0085(13) 0.0039(15)
C36 0.067(2) 0.077(2) 0.0508(17) 0.0264(18) 0.0011(15) 0.0163(16)
C37 0.081(2) 0.0422(16) 0.0510(16) 0.0129(15) 0.0058(15) 0.0091(13)
C38 0.0558(16) 0.0315(13) 0.0544(15) 0.0041(12) 0.0020(13) 0.0015(12)
C39 0.0544(16) 0.0318(13) 0.0508(15) -0.0025(12) -0.0005(12) 0.0000(11)
C40 0.073(2) 0.0367(15) 0.0581(17) -0.0201(14) 0.0069(15) -0.0062(13)
C41 0.0617(18) 0.0586(18) 0.0537(16) -0.0206(15) -0.0020(14) -0.0087(14)
C42 0.0613(18) 0.0551(18) 0.0503(16) -0.0069(14) -0.0108(14) -0.0010(13)
C43 0.0476(15) 0.0332(13) 0.0541(15) -0.0008(11) -0.0040(12) 0.0021(11)
C44 0.0387(13) 0.0276(12) 0.0489(14) 0.0007(10) -0.0019(11) -0.0018(10)
N1 0.036(1) 0.0278(10) 0.0351(10) 0.0037(8) -0.0067(8) -0.0009(8)
N2 0.0486(12) 0.0370(11) 0.0516(12) 0.0041(10) -0.0074(10) 0.0046(10)
N3 0.0570(14) 0.0248(11) 0.0624(14) -0.0048(9) -0.0197(11) 0.007(1)
O1 0.0357(10) 0.0379(11) 0.1098(17) -0.0033(8) 0.005(1) 0.0056(11)
O2 0.0965(17) 0.0372(11) 0.0700(13) -0.0198(11) -0.0209(12) 0.0132(10)

loop_
_atom_site_label
_atom_site_type_symbol
_atom_site_fract_x
_atom_site_fract_y
_atom_site_fract_z
_atom_site_occupancy
_atom_site_symmetry_multiplicity
_atom_site_Wyckoff_symbol
_atom_site_calc_flag
_atom_site_thermal_displace_type
_atom_site_U_iso_or_equiv
C1 C 0.6594(3) -0.1074(2) 0.4844(2) 1.000 8 e d Uani 0.0876(13)
H1A H 0.6739 -0.1500 0.4697 1.000 8 e calc Uiso 0.13100
H1B H 0.6712 -0.0764 0.4524 1.000 8 e calc Uiso 0.13100
H1C H 0.5946 -0.1055 0.4961 1.000 8 e calc Uiso 0.13100
C2 C 0.7056(2) -0.1458(1) 0.5840(2) 1.000 8 e d Uani 0.0625(8)
H2A H 0.6417 -0.1462 0.5979 1.000 8 e calc Uiso 0.09400
H2B H 0.7466 -0.1390 0.6184 1.000 8 e calc Uiso 0.09400
H2C H 0.7201 -0.1865 0.5650 1.000 8 e calc Uiso 0.09400
C3 C 0.8188(2) -0.0928(2) 0.5195(2) 1.000 8 e d Uani 0.0638(9)
H3A H 0.8340 -0.1338 0.5014 1.000 8 e calc Uiso 0.09600
H3B H 0.8576 -0.0858 0.5550 1.000 8 e calc Uiso 0.09600
H3C H 0.8297 -0.0590 0.4901 1.000 8 e calc Uiso 0.09600
C4 C 0.7186(2) -0.0924(1) 0.5382(1) 1.000 8 e d Uani 0.0370(5)
C5 C 0.6940(2) -0.0291(1) 0.5679(1) 1.000 8 e d Uani 0.0314(5)
C6 C 0.7386(2) -0.0099(1) 0.6201(1) 1.000 8 e d Uani 0.0315(5)
H6 H 0.7863 -0.0354 0.6364 1.000 8 e calc Uiso 0.03800
C7 C 0.7144(2) 0.0460(1) 0.6489(1) 1.000 8 e d Uani 0.0299(5)
C8 C 0.7487(2) 0.0772(1) 0.7024(1) 1.000 8 e d Uani 0.0300(5)
C9 C 0.8173(2) 0.0617(1) 0.7435(1) 1.000 8 e d Uani 0.0328(5)
H9 H 0.8534 0.0248 0.7374 1.000 8 e calc Uiso 0.03900
C10 C 0.8335(2) 0.1000(1) 0.7936(1) 1.000 8 e d Uani 0.0344(5)
C11 C 0.7772(2) 0.1527(1) 0.8017(1) 1.000 8 e d Uani 0.0385(6)
H11 H 0.7862 0.1782 0.8364 1.000 8 e calc Uiso 0.04600
C12 C 0.7086(2) 0.1694(1) 0.7615(1) 1.000 8 e d Uani 0.0395(6)
H12 H 0.6709 0.2053 0.7685 1.000 8 e calc Uiso 0.04700
C13 C 0.6966(2) 0.1323(1) 0.7106(1) 1.000 8 e d Uani 0.0318(5)
C14 C 0.6435(2) 0.0839(1) 0.6259(1) 1.000 8 e d Uani 0.0305(5)
C15 C 0.6000(2) 0.0672(1) 0.5723(1) 1.000 8 e d Uani 0.0350(5)
H15 H 0.5540 0.0935 0.5552 1.000 8 e calc Uiso 0.04200
C16 C 0.6258(2) 0.0112(1) 0.5448(1) 1.000 8 e d Uani 0.0352(5)
H16 H 0.5958 -0.0006 0.5085 1.000 8 e calc Uiso 0.04200
C17 C 0.9101(2) 0.0825(1) 0.8383(1) 1.000 8 e d Uani 0.0419(6)
C18 C 0.8911(3) 0.0155(2) 0.8624(2) 1.000 8 e d Uani 0.0758(10)
H18A H 0.8894 -0.0145 0.8287 1.000 8 e calc Uiso 0.11400
H18B H 0.8318 0.0150 0.8833 1.000 8 e calc Uiso 0.11400
H18C H 0.9398 0.0032 0.8904 1.000 8 e calc Uiso 0.11400
C19 C 1.0017(2) 0.0818(2) 0.8060(2) 1.000 8 e d Uani 0.0759(11)
H19A H 0.9977 0.0542 0.7706 1.000 8 e calc Uiso 0.11400
H19B H 1.0493 0.0659 0.8333 1.000 8 e calc Uiso 0.11400
H19C H 1.0174 0.1248 0.7932 1.000 8 e calc Uiso 0.11400
C20 C 0.9128(2) 0.1254(2) 0.8926(1) 1.000 8 e d Uani 0.0746(10)
H20A H 0.9618 0.1116 0.9199 1.000 8 e calc Uiso 0.11200
H20B H 0.8537 0.1235 0.9136 1.000 8 e calc Uiso 0.11200
H20C H 0.9247 0.1690 0.8796 1.000 8 e calc Uiso 0.11200
C21 C 0.5712(2) 0.1877(1) 0.6551(1) 1.000 8 e d Uani 0.03200
C22 C 0.4877(2) 0.1763(1) 0.6312(1) 1.000 8 e d Uani 0.03300
H22 H 0.4717 0.1353 0.6172 1.000 8 e calc Uiso 0.04000
C23 C 0.4270(2) 0.2249(1) 0.6278(1) 1.000 8 e d Uani 0.0405(6)
H23 H 0.3672 0.2172 0.6124 1.000 8 e calc Uiso 0.04900
C24 C 0.4503(2) 0.2855(1) 0.6465(1) 1.000 8 e d Uani 0.0342(5)
C25 C 0.5389(2) 0.2948(1) 0.6683(1) 1.000 8 e d Uani 0.0375(5)
H25 H 0.5574 0.3361 0.6802 1.000 8 e calc Uiso 0.04500
C26 C 0.3791(2) 0.3359(1) 0.6467(1) 1.000 8 e d Uani 0.0374(5)
C27 C 0.4074(2) 0.4037(1) 0.6405(1) 1.000 8 e d Uani 0.0341(5)
C28 C 0.4798(2) 0.4212(1) 0.6036(1) 1.000 8 e d Uani 0.0386(6)
H28 H 0.5157 0.3897 0.5843 1.000 8 e calc Uiso 0.04600
C29 C 0.4997(2) 0.4846(1) 0.5949(1) 1.000 8 e d Uani 0.0417(6)
H29 H 0.5486 0.4967 0.5690 1.000 8 e calc Uiso 0.05000
C30 C 0.4482(2) 0.5303(1) 0.6242(1) 1.000 8 e d Uani 0.0402(6)
C31 C 0.3765(2) 0.5130(1) 0.6616(1) 1.000 8 e d Uani 0.0446(6)
H31 H 0.3420 0.5446 0.6821 1.000 8 e calc Uiso 0.05300
C32 C 0.3555(2) 0.4499(1) 0.6691(1) 1.000 8 e d Uani 0.0418(6)
H32 H 0.3054 0.4379 0.6940 1.000 8 e calc Uiso 0.05000
C33 C 0.4274(2) 0.6290(1) 0.5677(1) 1.000 8 e d Uani 0.0408(6)
C34 C 0.3592(2) 0.6035(1) 0.5318(1) 1.000 8 e d Uani 0.0483(6)
H34 H 0.3382 0.5616 0.5390 1.000 8 e calc Uiso 0.05800
C35 C 0.3213(2) 0.6387(2) 0.4854(1) 1.000 8 e d Uani 0.0577(8)
H35 H 0.2742 0.6208 0.4612 1.000 8 e calc Uiso 0.06900
C36 C 0.3506(2) 0.6987(2) 0.4741(1) 1.000 8 e d Uani 0.0649(9)
H36 H 0.3244 0.7222 0.4419 1.000 8 e calc Uiso 0.07800
C37 C 0.4193(2) 0.7259(1) 0.5097(1) 1.000 8 e d Uani 0.0580(8)
H37 H 0.4400 0.7678 0.5021 1.000 8 e calc Uiso 0.07000
C38 C 0.4564(2) 0.6910(1) 0.5559(1) 1.000 8 e d Uani 0.0472(6)
C39 C 0.5527(2) 0.6898(1) 0.6417(1) 1.000 8 e d Uani 0.0457(6)
C40 C 0.6098(2) 0.7228(1) 0.6794(1) 1.000 8 e d Uani 0.0561(8)
H40 H 0.6258 0.7652 0.6701 1.000 8 e calc Uiso 0.06700
C41 C 0.6440(2) 0.6949(2) 0.7305(1) 1.000 8 e d Uani 0.0580(8)
H41 H 0.6847 0.7176 0.7561 1.000 8 e calc Uiso 0.07000
C42 C 0.6192(2) 0.6339(1) 0.7444(1) 1.000 8 e d Uani 0.0556(7)
H42 H 0.6430 0.6142 0.7796 1.000 8 e calc Uiso 0.06700
C43 C 0.5594(2) 0.6011(1) 0.7072(1) 1.000 8 e d Uani 0.0449(6)
H43 H 0.5411 0.5594 0.7178 1.000 8 e calc Uiso 0.05400
C44 C 0.5263(2) 0.6281(1) 0.6551(1) 1.000 8 e d Uani 0.0384(6)
N1 N 0.6327(1) 0.1372(1) 0.6630(1) 1.000 8 e d Uani 0.0330(4)
N2 N 0.5995(2) 0.2461(1) 0.6729(1) 1.000 8 e d Uani 0.0457(5)
N3 N 0.4696(2) 0.5955(1) 0.6146(1) 1.000 8 e d Uani 0.0480(6)
O1 O 0.2986(1) 0.3225(1) 0.6520(1) 1.000 8 e d Uani 0.0611(6)
O2 O 0.5264(2) 0.7190(1) 0.5887(1) 1.000 8 e d Uani 0.0679(6)

loop_
_atom_type_symbol
C
H
N
O

loop_
_geom_angle_atom_site_label_1
_geom_angle_atom_site_label_2
_geom_angle_atom_site_label_3
_geom_angle
_geom_angle_publ_flag
C4 C1 H1A 109.50 no
C4 C1 H1B 109.50 no
H1A C1 H1B 109.50 no
C4 C1 H1C 109.50 no
H1A C1 H1C 109.50 no
H1B C1 H1C 109.50 no
C4 C2 H2A 109.50 no
C4 C2 H2B 109.50 no
H2A C2 H2B 109.50 no
C4 C2 H2C 109.50 no
H2A C2 H2C 109.50 no
H2B C2 H2C 109.50 no
C4 C3 H3A 109.50 no
C4 C3 H3B 109.50 no
H3A C3 H3B 109.50 no
C4 C3 H3C 109.50 no
H3A C3 H3C 109.50 no
H3B C3 H3C 109.50 no
C1 C4 C3 109.5(3) no
C1 C4 C5 113.0(2) no
C3 C4 C5 110.3(2) no
C1 C4 C2 107.5(3) no
C3 C4 C2 107.2(2) no
C5 C4 C2 109.2(2) no
C6 C5 C16 117.2(2) no
C6 C5 C4 120.3(2) no
C16 C5 C4 122.5(2) no
C7 C6 C5 120.9(2) no
C7 C6 H6 119.60 no
C5 C6 H6 119.60 no
C6 C7 C14 120.3(2) no
C6 C7 C8 132.6(2) no
C14 C7 C8 107.14(19) no
C9 C8 C13 120.0(2) no
C9 C8 C7 132.8(2) no
C13 C8 C7 107.21(19) no
C10 C9 C8 120.6(2) no
C10 C9 H9 119.70 no
C8 C9 H9 119.70 no
C9 C10 C11 117.8(2) no
C9 C10 C17 119.9(2) no
C11 C10 C17 122.3(2) no
C12 C11 C10 122.9(2) no
C12 C11 H11 118.50 no
C10 C11 H11 118.50 no
C13 C12 C11 118.2(2) no
C13 C12 H12 120.90 no
C11 C12 H12 120.90 no
C12 C13 C8 120.4(2) no
C12 C13 N1 130.7(2) no
C8 C13 N1 108.76(18) no
C15 C14 C7 120.2(2) no
C15 C14 N1 130.8(2) no
C7 C14 N1 108.99(19) no
C16 C15 C14 118.0(2) no
C16 C15 H15 121.00 no
C14 C15 H15 121.00 no
C15 C16 C5 123.4(2) no
C15 C16 H16 118.30 no
C5 C16 H16 118.30 no
C20 C17 C19 111.2(3) no
C20 C17 C18 106.3(3) no
C19 C17 C18 108.3(3) no
C20 C17 C10 113.0(2) no
C19 C17 C10 109.6(2) no
C18 C17 C10 108.3(2) no
C17 C18 H18A 109.50 no
C17 C18 H18B 109.50 no
H18A C18 H18B 109.50 no
C17 C18 H18C 109.50 no
H18A C18 H18C 109.50 no
H18B C18 H18C 109.50 no
C17 C19 H19A 109.50 no
C17 C19 H19B 109.50 no
H19A C19 H19B 109.50 no
C17 C19 H19C 109.50 no
H19A C19 H19C 109.50 no
H19B C19 H19C 109.50 no
C17 C20 H20A 109.50 no
C17 C20 H20B 109.50 no
H20A C20 H20B 109.50 no
C17 C20 H20C 109.50 no
H20A C20 H20C 109.50 no
H20B C20 H20C 109.50 no
C22 C21 N2 123.3(2) no
C22 C21 N1 119.3(2) no
N2 C21 N1 117.4(2) no
C21 C22 C23 118.3(2) no
C21 C22 H22 120.80 no
C23 C22 H22 120.80 no
C22 C23 C24 121.5(2) no
C22 C23 H23 119.30 no
C24 C23 H23 119.30 no
C23 C24 C25 117.4(2) no
C23 C24 C26 119.4(2) no
C25 C24 C26 123.0(2) no
N2 C25 C24 121.4(2) no
N2 C25 H25 119.30 no
C24 C25 H25 119.30 no
O1 C26 C24 120.6(2) no
O1 C26 C27 119.9(2) no
C24 C26 C27 119.5(2) no
C28 C27 C32 119.8(2) no
C28 C27 C26 121.3(2) no
C32 C27 C26 118.7(2) no
C27 C28 C29 120.0(2) no
C27 C28 H28 120.00 no
C29 C28 H28 120.00 no
C28 C29 C30 119.7(2) no
C28 C29 H29 120.10 no
C30 C29 H29 120.10 no
C31 C30 C29 120.5(2) no
C31 C30 N3 120.5(2) no
C29 C30 N3 119.0(2) no
C30 C31 C32 119.6(2) no
C30 C31 H31 120.20 no
C32 C31 H31 120.20 no
C31 C32 C27 120.3(2) no
C31 C32 H32 119.80 no
C27 C32 H32 119.80 no
C34 C33 N3 123.1(2) no
C34 C33 C38 118.2(2) no
N3 C33 C38 118.6(2) no
C33 C34 C35 120.3(3) no
C33 C34 H34 119.80 no
C35 C34 H34 119.80 no
C36 C35 C34 120.9(3) no
C36 C35 H35 119.60 no
C34 C35 H35 119.60 no
C35 C36 C37 120.1(3) no
C35 C36 H36 119.90 no
C37 C36 H36 119.90 no
C38 C37 C36 118.9(3) no
C38 C37 H37 120.60 no
C36 C37 H37 120.60 no
C37 C38 O2 116.9(2) no
C37 C38 C33 121.6(3) no
O2 C38 C33 121.5(2) no
C40 C39 O2 117.5(2) no
C40 C39 C44 120.8(3) no
O2 C39 C44 121.5(2) no
C41 C40 C39 120.6(3) no
C41 C40 H40 119.70 no
C39 C40 H40 119.70 no
C40 C41 C42 119.5(3) no
C40 C41 H41 120.20 no
C42 C41 H41 120.20 no
C41 C42 C43 120.1(3) no
C41 C42 H42 120.00 no
C43 C42 H42 120.00 no
C44 C43 C42 120.9(2) no
C44 C43 H43 119.60 no
C42 C43 H43 119.60 no
C43 C44 C39 118.1(2) no
C43 C44 N3 122.8(2) no
C39 C44 N3 119.1(2) no
C21 N1 C14 127.39(18) no
C21 N1 C13 124.73(18) no
C14 N1 C13 107.87(17) no
C25 N2 C21 118.0(2) no
C44 N3 C33 119.2(2) no
C44 N3 C30 120.5(2) no
C33 N3 C30 120.1(2) no
C39 O2 C38 117.4(2) no

loop_
_geom_bond_atom_site_label_1
_geom_bond_atom_site_label_2
_geom_bond_distance
_geom_bond_publ_flag
C1 C4 1.506(4) no
C1 H1A 0.9800 no
C1 H1B 0.9800 no
C1 H1C 0.9800 no
C2 C4 1.532(4) no
C2 H2A 0.9800 no
C2 H2B 0.9800 no
C2 H2C 0.9800 no
C3 C4 1.518(4) no
C3 H3A 0.9800 no
C3 H3B 0.9800 no
C3 H3C 0.9800 no
C4 C5 1.532(3) no
C5 C6 1.390(3) no
C5 C16 1.405(3) no
C6 C7 1.389(3) no
C6 H6 0.9500 no
C7 C14 1.402(3) no
C7 C8 1.448(3) no
C8 C9 1.391(3) no
C8 C13 1.403(3) no
C9 C10 1.394(3) no
C9 H9 0.9500 no
C10 C11 1.395(3) no
C10 C17 1.539(3) no
C11 C12 1.386(3) no
C11 H11 0.9500 no
C12 C13 1.386(3) no
C12 H12 0.9500 no
C13 N1 1.410(3) no
C14 C15 1.392(3) no
C14 N1 1.406(3) no
C15 C16 1.383(3) no
C15 H15 0.9500 no
C16 H16 0.9500 no
C17 C20 1.509(4) no
C17 C19 1.514(4) no
C17 C18 1.539(4) no
C18 H18A 0.9800 no
C18 H18B 0.9800 no
C18 H18C 0.9800 no
C19 H19A 0.9800 no
C19 H19B 0.9800 no
C19 H19C 0.9800 no
C20 H20A 0.9800 no
C20 H20B 0.9800 no
C20 H20C 0.9800 no
C21 C22 1.349(3) no
C21 N2 1.359(3) no
C21 N1 1.404(3) no
C22 C23 1.356(3) no
C22 H22 0.9500 no
C23 C24 1.388(3) no
C23 H23 0.9500 no
C24 C25 1.391(3) no
C24 C26 1.487(3) no
C25 N2 1.360(3) no
C25 H25 0.9500 no
C26 O1 1.212(3) no
C26 C27 1.497(3) no
C27 C28 1.385(3) no
C27 C32 1.388(3) no
C28 C29 1.384(3) no
C28 H28 0.9500 no
C29 C30 1.384(4) no
C29 H29 0.9500 no
C30 C31 1.384(4) no
C30 N3 1.429(3) no
C31 C32 1.379(4) no
C31 H31 0.9500 no
C32 H32 0.9500 no
C33 C34 1.382(4) no
C33 N3 1.401(3) no
C33 C38 1.401(4) no
C34 C35 1.386(4) no
C34 H34 0.9500 no
C35 C36 1.361(5) no
C35 H35 0.9500 no
C36 C37 1.398(5) no
C36 H36 0.9500 no
C37 C38 1.373(4) no
C37 H37 0.9500 no
C38 O2 1.386(3) no
C39 C40 1.370(4) no
C39 O2 1.383(3) no
C39 C44 1.392(3) no
C40 C41 1.372(4) no
C40 H40 0.9500 no
C41 C42 1.373(4) no
C41 H41 0.9500 no
C42 C43 1.385(4) no
C42 H42 0.9500 no
C43 C44 1.378(3) no
C43 H43 0.9500 no
C44 N3 1.401(3) no
